data_7234319
loop_
_publ_author_name
'Masaru Yamasaki'
'Takayuki Ishida'

_publ_section_title
;
 Heating-rate dependence of spin-crossover hysteresis observed in an
 iron(ii) complex having tris(2-pyridyl)methanol
;
_journal_name_full 'Journal of Materials Chemistry C'
_journal_page_first 7784
_journal_page_last 7787
_journal_paper_doi 10.1039/C5TC00926J
_journal_volume 3
_journal_year 2015
_chemical_formula_moiety 'C36 H51 Fe N7 S3'
_chemical_formula_sum 'C36 H51 Fe N7 S3'
_chemical_formula_weight 733.87
_chemical_melting_point 495
_chemical_name_common 'iron(II) py3CMe complex'
_chemical_name_systematic 'tetrabutylammonium iron(II)(1,1,1-tris(2-pyridyl)ethane)trithiocyanate'
_space_group_IT_number 2
_space_group_name_Hall '-P 1'
_space_group_name_H-M_alt 'P -1'
_symmetry_cell_setting triclinic
_symmetry_Int_Tables_number 2
_symmetry_space_group_name_Hall '-P 1'
_symmetry_space_group_name_H-M 'P -1'
_atom_sites_solution_hydrogens geom
_atom_sites_solution_primary direct
_atom_sites_solution_secondary difmap
_cell_angle_alpha 69.861(18)
_cell_angle_beta 69.023(18)
_cell_angle_gamma 60.628(15)
_cell_formula_units_Z 2
_cell_length_a 12.173(6)
_cell_length_b 12.280(5)
_cell_length_c 16.068(8)
_cell_measurement_reflns_used 10919
_cell_measurement_temperature 100
_cell_measurement_theta_max 27.51
_cell_measurement_theta_min 3.01
_cell_volume 1912.0(16)
_computing_cell_refinement PROCESS-AUTO
_computing_data_collection PROCESS-AUTO
_computing_data_reduction PROCESS-AUTO
_computing_molecular_graphics 'CrystalStructure 4.0'
_computing_publication_material 'CrystalStructure 4.0 (Rigaku, 2010)'
_computing_structure_refinement 'CRYSTALS (Carruthers, et al., 1999)'
_computing_structure_solution 'SIR2004 (Burla, et al., 2005)'
_diffrn_ambient_temperature 100
_diffrn_detector_area_resol_mean 29.412
_diffrn_measured_fraction_theta_full 0.993
_diffrn_measured_fraction_theta_max 0.993
_diffrn_measurement_device_type 'Rigaku Saturn70'
_diffrn_measurement_method \w
_diffrn_radiation_type 'Mo K\a'
_diffrn_radiation_wavelength 0.71073
_diffrn_reflns_av_R_equivalents 0.1121
_diffrn_reflns_limit_h_max 13
_diffrn_reflns_limit_h_min -15
_diffrn_reflns_limit_k_max 14
_diffrn_reflns_limit_k_min -15
_diffrn_reflns_limit_l_max 20
_diffrn_reflns_limit_l_min -20
_diffrn_reflns_number 20993
_diffrn_reflns_theta_full 26.40
_diffrn_reflns_theta_max 26.40
_diffrn_standards_interval_count .
_diffrn_standards_number 0
_exptl_absorpt_coefficient_mu 0.593
_exptl_absorpt_correction_T_max 0.888
_exptl_absorpt_correction_T_min 0.604
_exptl_absorpt_correction_type multi-scan
_exptl_absorpt_process_details 'REQAB (Rigaku, 1998)'
_exptl_crystal_colour red
_exptl_crystal_density_diffrn 1.275
_exptl_crystal_density_method 'not measured'
_exptl_crystal_description platelet
_exptl_crystal_F_000 780.00
_exptl_crystal_preparation 'Magnetic properties'
_exptl_crystal_recrystallization_method 'Re-crystallisation from solvent: methanol'
_exptl_crystal_size_max 0.230
_exptl_crystal_size_mid 0.150
_exptl_crystal_size_min 0.080
_refine_diff_density_max 1.290
_refine_diff_density_min -1.420
_refine_ls_extinction_method none
_refine_ls_goodness_of_fit_ref 1.093
_refine_ls_hydrogen_treatment constr
_refine_ls_number_parameters 475
_refine_ls_number_reflns 7805
_refine_ls_R_factor_gt 0.0795
_refine_ls_shift/su_max 0.000
_refine_ls_structure_factor_coef F
_refine_ls_weighting_details 'w = 1/[0.0006Fo^2^ + 1.6000\s(Fo^2^)]'
_refine_ls_weighting_scheme calc
_refine_ls_wR_factor_ref 0.0928
_reflns_number_gt 4385
_reflns_number_total 7807
_reflns_threshold_expression F>2.0\s(F)
_cod_data_source_file J-Mater-Chem-C-2015-3-7784.cif
_cod_data_source_block Bu4N[Fe(py3CCH3)(NCS)3]
_cod_original_cell_volume 1912.0(15)
_cod_database_code 7234319

loop_
_symmetry_equiv_pos_site_id
_symmetry_equiv_pos_as_xyz
1 +X,+Y,+Z
2 -X,-Y,-Z

loop_
_atom_site_label
_atom_site_type_symbol
_atom_site_fract_x
_atom_site_fract_y
_atom_site_fract_z
_atom_site_U_iso_or_equiv
_atom_site_adp_type
_atom_site_occupancy
_atom_site_symmetry_multiplicity
_atom_site_calc_flag
_atom_site_refinement_flags
_atom_site_disorder_assembly
_atom_site_disorder_group
Fe1 Fe 0.28577(7) 0.28686(7) 0.14881(5) 0.0201(3) Uani 1.0 2 d . . .
S1 S -0.08068(14) 0.19345(14) 0.28425(10) 0.0303(5) Uani 1.0 2 d . . .
S2 S 0.23214(14) 0.58158(13) 0.30370(10) 0.0300(5) Uani 1.0 2 d . . .
S3 S 0.55581(14) -0.10036(13) 0.31277(10) 0.0312(5) Uani 1.0 2 d . . .
N1 N 0.4406(4) 0.3102(4) 0.0724(3) 0.0185(13) Uani 1.0 2 d . . .
N2 N 0.3108(4) 0.1869(4) 0.0672(3) 0.0194(13) Uani 1.0 2 d . . .
N3 N 0.1853(4) 0.4380(4) 0.0715(3) 0.0192(13) Uani 1.0 2 d . . .
N4 N 0.1283(4) 0.2622(4) 0.2201(3) 0.0206(13) Uani 1.0 2 d . . .
N5 N 0.2625(4) 0.3936(4) 0.2250(3) 0.0219(14) Uani 1.0 2 d . . .
N6 N 0.3914(4) 0.1323(4) 0.2231(3) 0.0209(13) Uani 1.0 2 d . . .
N7 N 0.1760(4) 0.1768(4) 0.5182(3) 0.0206(13) Uani 1.0 2 d . . .
C1 C 0.3551(5) 0.3537(5) -0.0578(4) 0.0237(16) Uani 1.0 2 d . . .
C2 C 0.4607(5) 0.3401(5) -0.0196(4) 0.0208(16) Uani 1.0 2 d . . .
C3 C 0.5715(6) 0.3565(5) -0.0746(4) 0.0278(17) Uani 1.0 2 d . . .
C4 C 0.6636(6) 0.3381(5) -0.0338(5) 0.0337(19) Uani 1.0 2 d . . .
C5 C 0.6448(6) 0.3066(5) 0.0594(4) 0.0305(19) Uani 1.0 2 d . . .
C6 C 0.5314(5) 0.2944(5) 0.1104(4) 0.0250(17) Uani 1.0 2 d . . .
C7 C 0.3425(5) 0.2260(5) -0.0240(4) 0.0222(16) Uani 1.0 2 d . . .
C8 C 0.3603(5) 0.1543(5) -0.0825(4) 0.0277(18) Uani 1.0 2 d . . .
C9 C 0.3454(5) 0.0411(5) -0.0476(4) 0.0289(18) Uani 1.0 2 d . . .
C10 C 0.3123(5) 0.0026(5) 0.0460(5) 0.0281(18) Uani 1.0 2 d . . .
C11 C 0.2966(5) 0.0769(5) 0.1000(4) 0.0235(16) Uani 1.0 2 d . . .
C12 C 0.2253(5) 0.4589(5) -0.0200(4) 0.0216(16) Uani 1.0 2 d . . .
C13 C 0.1537(5) 0.5659(5) -0.0756(4) 0.0214(16) Uani 1.0 2 d . . .
C14 C 0.0383(5) 0.6560(5) -0.0360(4) 0.0256(17) Uani 1.0 2 d . . .
C15 C -0.0022(5) 0.6364(5) 0.0565(4) 0.0269(18) Uani 1.0 2 d . . .
C16 C 0.0719(5) 0.5272(5) 0.1093(4) 0.0205(16) Uani 1.0 2 d . . .
C17 C 0.3900(6) 0.3887(5) -0.1626(4) 0.0354(19) Uani 1.0 2 d . . .
C18 C 0.0408(6) 0.2355(5) 0.2471(4) 0.0214(16) Uani 1.0 2 d . . .
C19 C 0.2483(5) 0.4720(5) 0.2577(4) 0.0212(16) Uani 1.0 2 d . . .
C20 C 0.4602(5) 0.0367(5) 0.2590(4) 0.0186(16) Uani 1.0 2 d . . .
C21 C 0.3195(5) 0.1462(5) 0.4884(4) 0.0224(16) Uani 1.0 2 d . . .
C22 C 0.3557(5) 0.2557(5) 0.4651(4) 0.0297(18) Uani 1.0 2 d . . .
C23 C 0.5006(5) 0.2131(5) 0.4268(4) 0.0326(19) Uani 1.0 2 d . . .
C24 C 0.5420(6) 0.3213(6) 0.3970(5) 0.063(3) Uani 1.0 2 d . . .
C25 C 0.1584(5) 0.0603(5) 0.5225(4) 0.0222(16) Uani 1.0 2 d . . .
C26 C 0.1921(6) 0.0265(5) 0.4318(4) 0.0302(18) Uani 1.0 2 d . . .
C27 C 0.2058(6) -0.1069(5) 0.4445(4) 0.0346(19) Uani 1.0 2 d . . .
C28 C 0.2316(6) -0.1395(5) 0.3548(4) 0.036(2) Uani 1.0 2 d . . .
C29 C 0.1066(5) 0.2910(5) 0.4513(4) 0.0223(16) Uani 1.0 2 d . . .
C30 C -0.0332(5) 0.3216(5) 0.4599(4) 0.0257(17) Uani 1.0 2 d . . .
C31 C -0.0964(6) 0.4535(5) 0.4022(4) 0.0326(18) Uani 1.0 2 d . . .
C32 C -0.2346(6) 0.4850(6) 0.4026(5) 0.044(2) Uani 1.0 2 d . . .
C33 C 0.1202(5) 0.2104(5) 0.6119(4) 0.0266(17) Uani 1.0 2 d . . .
C34 C 0.1393(6) 0.0990(5) 0.6939(4) 0.0267(17) Uani 1.0 2 d . . .
C35 C 0.0909(6) 0.1507(5) 0.7808(4) 0.0339(19) Uani 1.0 2 d . . .
C36 C 0.0921(7) 0.0449(6) 0.8659(4) 0.046(3) Uani 1.0 2 d . . .
H1 H 0.5835 0.3795 -0.1376 0.0315 Uiso 1.0 2 calc R . .
H2 H 0.7390 0.3472 -0.0698 0.0368 Uiso 1.0 2 calc R . .
H3 H 0.7064 0.2939 0.0873 0.0379 Uiso 1.0 2 calc R . .
H4 H 0.5169 0.2744 0.1736 0.0293 Uiso 1.0 2 calc R . .
H5 H 0.3822 0.1826 -0.1452 0.0344 Uiso 1.0 2 calc R . .
H6 H 0.3575 -0.0076 -0.0860 0.0362 Uiso 1.0 2 calc R . .
H7 H 0.3008 -0.0725 0.0719 0.0325 Uiso 1.0 2 calc R . .
H8 H 0.2750 0.0496 0.1629 0.0258 Uiso 1.0 2 calc R . .
H9 H 0.1826 0.5774 -0.1386 0.0272 Uiso 1.0 2 calc R . .
H10 H -0.0110 0.7290 -0.0722 0.0298 Uiso 1.0 2 calc R . .
H11 H -0.0792 0.6962 0.0840 0.0308 Uiso 1.0 2 calc R . .
H12 H 0.0433 0.5142 0.1724 0.0250 Uiso 1.0 2 calc R . .
H13 H 0.4708 0.3228 -0.1855 0.0412 Uiso 1.0 2 calc R . .
H14 H 0.3231 0.3969 -0.1857 0.0411 Uiso 1.0 2 calc R . .
H15 H 0.3980 0.4682 -0.1820 0.0411 Uiso 1.0 2 calc R . .
H16 H 0.3600 0.0836 0.5373 0.0268 Uiso 1.0 2 calc R . .
H17 H 0.3556 0.1097 0.4346 0.0268 Uiso 1.0 2 calc R . .
H18 H 0.3097 0.3231 0.4202 0.0341 Uiso 1.0 2 calc R . .
H19 H 0.3301 0.2871 0.5199 0.0340 Uiso 1.0 2 calc R . .
H20 H 0.5450 0.1486 0.4734 0.0403 Uiso 1.0 2 calc R . .
H21 H 0.5256 0.1766 0.3745 0.0404 Uiso 1.0 2 calc R . .
H22 H 0.5187 0.3579 0.4482 0.0677 Uiso 1.0 2 calc R . .
H23 H 0.6341 0.2891 0.3735 0.0676 Uiso 1.0 2 calc R . .
H24 H 0.4995 0.3856 0.3504 0.0677 Uiso 1.0 2 calc R . .
H25 H 0.2132 -0.0128 0.5600 0.0270 Uiso 1.0 2 calc R . .
H26 H 0.0684 0.0758 0.5506 0.0271 Uiso 1.0 2 calc R . .
H27 H 0.1239 0.0866 0.3998 0.0364 Uiso 1.0 2 calc R . .
H28 H 0.2733 0.0314 0.3960 0.0363 Uiso 1.0 2 calc R . .
H29 H 0.2773 -0.1672 0.4733 0.0461 Uiso 1.0 2 calc R . .
H30 H 0.1263 -0.1131 0.4834 0.0461 Uiso 1.0 2 calc R . .
H31 H 0.3104 -0.1341 0.3159 0.0468 Uiso 1.0 2 calc R . .
H32 H 0.2397 -0.2248 0.3656 0.0470 Uiso 1.0 2 calc R . .
H33 H 0.1610 -0.0805 0.3259 0.0468 Uiso 1.0 2 calc R . .
H34 H 0.1082 0.3653 0.4588 0.0273 Uiso 1.0 2 calc R . .
H35 H 0.1545 0.2758 0.3905 0.0273 Uiso 1.0 2 calc R . .
H36 H -0.0355 0.2576 0.4390 0.0303 Uiso 1.0 2 calc R . .
H37 H -0.0791 0.3202 0.5233 0.0302 Uiso 1.0 2 calc R . .
H38 H -0.0986 0.5171 0.4264 0.0386 Uiso 1.0 2 calc R . .
H39 H -0.0451 0.4558 0.3399 0.0385 Uiso 1.0 2 calc R . .
H40 H -0.2862 0.4834 0.4639 0.0517 Uiso 1.0 2 calc R . .
H41 H -0.2712 0.5684 0.3658 0.0517 Uiso 1.0 2 calc R . .
H42 H -0.2332 0.4228 0.3784 0.0517 Uiso 1.0 2 calc R . .
H43 H 0.1601 0.2608 0.6138 0.0315 Uiso 1.0 2 calc R . .
H44 H 0.0278 0.2616 0.6179 0.0314 Uiso 1.0 2 calc R . .
H45 H 0.0907 0.0533 0.6979 0.0345 Uiso 1.0 2 calc R . .
H46 H 0.2307 0.0417 0.6864 0.0346 Uiso 1.0 2 calc R . .
H47 H 0.1466 0.1871 0.7795 0.0399 Uiso 1.0 2 calc R . .
H48 H 0.0030 0.2163 0.7836 0.0399 Uiso 1.0 2 calc R . .
H49 H 0.1788 -0.0204 0.8641 0.0583 Uiso 1.0 2 calc R . .
H50 H 0.0614 0.0798 0.9192 0.0582 Uiso 1.0 2 calc R . .
H51 H 0.0367 0.0086 0.8681 0.0581 Uiso 1.0 2 calc R . .

loop_
_atom_site_aniso_label
_atom_site_aniso_U_11
_atom_site_aniso_U_22
_atom_site_aniso_U_33
_atom_site_aniso_U_12
_atom_site_aniso_U_13
_atom_site_aniso_U_23
Fe1 0.0155(5) 0.0242(5) 0.0206(5) -0.0090(4) -0.0041(4) -0.0036(4)
S1 0.0243(9) 0.0396(9) 0.0308(10) -0.0201(8) -0.0055(7) -0.0023(7)
S2 0.0297(9) 0.0311(9) 0.0311(10) -0.0127(8) -0.0034(8) -0.0123(7)
S3 0.0249(9) 0.0333(9) 0.0306(10) -0.0055(7) -0.0135(8) -0.0040(7)
N1 0.014(3) 0.020(3) 0.023(3) -0.007(2) -0.005(2) -0.004(2)
N2 0.012(3) 0.021(3) 0.022(3) -0.003(2) -0.009(2) -0.003(2)
N3 0.021(3) 0.021(3) 0.020(3) -0.012(3) -0.008(3) -0.002(2)
N4 0.017(3) 0.028(3) 0.021(3) -0.013(3) -0.005(3) -0.005(2)
N5 0.016(3) 0.024(3) 0.024(3) -0.007(3) -0.004(2) -0.006(3)
N6 0.020(3) 0.024(3) 0.020(3) -0.011(3) -0.003(3) -0.004(2)
N7 0.022(3) 0.019(3) 0.020(3) -0.009(2) -0.005(2) -0.003(2)
C1 0.021(4) 0.031(4) 0.017(4) -0.010(3) -0.005(3) -0.003(3)
C2 0.019(4) 0.016(3) 0.024(4) -0.005(3) -0.006(3) -0.005(3)
C3 0.027(4) 0.024(4) 0.028(4) -0.011(3) -0.004(3) -0.003(3)
C4 0.019(4) 0.023(4) 0.050(5) -0.009(3) 0.003(4) -0.008(3)
C5 0.023(4) 0.029(4) 0.042(5) -0.010(3) -0.012(3) -0.009(3)
C6 0.015(3) 0.023(3) 0.035(4) -0.006(3) -0.009(3) -0.004(3)
C7 0.006(3) 0.028(4) 0.028(4) -0.003(3) -0.007(3) -0.005(3)
C8 0.016(4) 0.038(4) 0.032(4) -0.009(3) -0.002(3) -0.017(3)
C9 0.013(3) 0.029(4) 0.048(5) -0.004(3) -0.002(3) -0.026(3)
C10 0.011(3) 0.022(3) 0.048(5) -0.006(3) -0.007(3) -0.006(3)
C11 0.011(3) 0.022(3) 0.031(4) -0.000(3) -0.006(3) -0.008(3)
C12 0.018(3) 0.025(3) 0.023(4) -0.012(3) -0.006(3) -0.002(3)
C13 0.024(4) 0.026(3) 0.019(4) -0.011(3) -0.010(3) -0.002(3)
C14 0.018(4) 0.026(4) 0.031(4) -0.005(3) -0.015(3) -0.000(3)
C15 0.012(3) 0.018(3) 0.047(5) -0.003(3) -0.002(3) -0.013(3)
C16 0.015(3) 0.023(3) 0.024(4) -0.007(3) -0.007(3) -0.005(3)
C17 0.030(4) 0.037(4) 0.036(4) -0.014(3) -0.008(3) -0.004(3)
C18 0.029(4) 0.020(3) 0.014(3) -0.008(3) -0.011(3) 0.001(3)
C19 0.010(3) 0.025(4) 0.017(4) -0.004(3) -0.004(3) 0.005(3)
C20 0.019(3) 0.026(4) 0.011(3) -0.011(3) -0.004(3) 0.000(3)
C21 0.014(3) 0.033(4) 0.021(4) -0.008(3) -0.005(3) -0.007(3)
C22 0.019(4) 0.027(4) 0.038(4) -0.012(3) -0.006(3) 0.001(3)
C23 0.021(4) 0.034(4) 0.045(5) -0.013(3) -0.005(3) -0.012(3)
C24 0.029(5) 0.048(5) 0.092(7) -0.023(4) -0.007(4) 0.011(4)
C25 0.019(4) 0.023(3) 0.026(4) -0.011(3) -0.004(3) -0.005(3)
C26 0.036(4) 0.031(4) 0.024(4) -0.016(3) -0.003(3) -0.007(3)
C27 0.044(5) 0.039(4) 0.032(4) -0.024(4) -0.011(4) -0.008(3)
C28 0.046(5) 0.035(4) 0.037(4) -0.024(4) -0.007(4) -0.008(3)
C29 0.019(3) 0.033(4) 0.017(3) -0.015(3) -0.001(3) -0.003(3)
C30 0.025(4) 0.023(3) 0.028(4) -0.008(3) -0.009(3) -0.004(3)
C31 0.033(4) 0.020(3) 0.042(4) -0.007(3) -0.015(4) -0.005(3)
C32 0.035(4) 0.034(4) 0.060(5) -0.005(3) -0.025(4) -0.009(4)
C33 0.023(4) 0.031(4) 0.025(4) -0.012(3) -0.002(3) -0.007(3)
C34 0.029(4) 0.030(4) 0.027(4) -0.016(3) -0.009(3) -0.006(3)
C35 0.038(4) 0.033(4) 0.028(4) -0.012(3) -0.007(3) -0.009(3)
C36 0.066(5) 0.055(5) 0.025(4) -0.035(4) -0.006(4) -0.006(4)

loop_
_atom_type_symbol
_atom_type_description
_atom_type_scat_dispersion_real
_atom_type_scat_dispersion_imag
_atom_type_scat_source
C C 0.003 0.002
;
International Tables for Crystallography
(1992, Vol. C, Tables 4.2.6.8 and 6.1.1.4)
;
H H 0.000 0.000
;
International Tables for Crystallography
(1992, Vol. C, Table 6.1.1.4)
;
Fe Fe 0.346 0.844
;
International Tables for Crystallography
(1992, Vol. C, Tables 4.2.6.8 and 6.1.1.4)
;
N N 0.006 0.003
;
International Tables for Crystallography
(1992, Vol. C, Tables 4.2.6.8 and 6.1.1.4)
;
S S 0.125 0.123
;
International Tables for Crystallography
(1992, Vol. C, Tables 4.2.6.8 and 6.1.1.4)
;

loop_
_geom_angle_atom_site_label_1
_geom_angle_atom_site_label_2
_geom_angle_atom_site_label_3
_geom_angle
_geom_angle_publ_flag
_geom_angle_site_symmetry_1
_geom_angle_site_symmetry_2
_geom_angle_site_symmetry_3
N1 Fe1 N2 88.3(2) yes . . .
N1 Fe1 N3 88.65(18) yes . . .
N1 Fe1 N4 176.9(3) yes . . .
N1 Fe1 N5 89.6(3) yes . . .
N1 Fe1 N6 89.98(18) yes . . .
N2 Fe1 N3 88.2(2) yes . . .
N2 Fe1 N4 88.9(3) yes . . .
N2 Fe1 N5 177.01(17) yes . . .
N2 Fe1 N6 90.3(2) yes . . .
N3 Fe1 N4 89.89(18) yes . . .
N3 Fe1 N5 89.6(2) yes . . .
N3 Fe1 N6 178.02(17) yes . . .
N4 Fe1 N5 93.1(3) yes . . .
N4 Fe1 N6 91.41(18) yes . . .
N5 Fe1 N6 91.8(2) yes . . .
Fe1 N1 C2 120.8(5) yes . . .
Fe1 N1 C6 120.3(4) yes . . .
C2 N1 C6 118.9(5) yes . . .
Fe1 N2 C7 121.1(5) yes . . .
Fe1 N2 C11 120.9(4) yes . . .
C7 N2 C11 118.0(6) yes . . .
Fe1 N3 C12 121.8(3) yes . . .
Fe1 N3 C16 120.1(4) yes . . .
C12 N3 C16 118.2(4) yes . . .
Fe1 N4 C18 165.2(5) yes . . .
Fe1 N5 C19 169.0(4) yes . . .
Fe1 N6 C20 173.2(5) yes . . .
C21 N7 C25 108.8(4) yes . . .
C21 N7 C29 109.1(4) yes . . .
C21 N7 C33 110.0(5) yes . . .
C25 N7 C29 111.1(5) yes . . .
C25 N7 C33 109.4(4) yes . . .
C29 N7 C33 108.4(4) yes . . .
C2 C1 C7 107.9(4) yes . . .
C2 C1 C12 108.8(6) yes . . .
C2 C1 C17 110.3(5) yes . . .
C7 C1 C12 108.7(5) yes . . .
C7 C1 C17 111.0(6) yes . . .
C12 C1 C17 110.1(4) yes . . .
N1 C2 C1 116.0(5) yes . . .
N1 C2 C3 121.0(7) yes . . .
C1 C2 C3 123.0(6) yes . . .
C2 C3 C4 118.8(6) yes . . .
C3 C4 C5 120.6(6) yes . . .
C4 C5 C6 117.8(7) yes . . .
N1 C6 C5 122.8(6) yes . . .
N2 C7 C1 115.8(6) yes . . .
N2 C7 C8 121.0(6) yes . . .
C1 C7 C8 123.2(5) yes . . .
C7 C8 C9 120.2(6) yes . . .
C8 C9 C10 118.2(7) yes . . .
C9 C10 C11 119.0(6) yes . . .
N2 C11 C10 123.6(5) yes . . .
N3 C12 C1 115.2(4) yes . . .
N3 C12 C13 122.1(4) yes . . .
C1 C12 C13 122.8(5) yes . . .
C12 C13 C14 119.0(5) yes . . .
C13 C14 C15 119.3(5) yes . . .
C14 C15 C16 119.6(5) yes . . .
N3 C16 C15 121.8(5) yes . . .
S1 C18 N4 178.2(5) yes . . .
S2 C19 N5 178.6(5) yes . . .
S3 C20 N6 178.6(5) yes . . .
N7 C21 C22 116.8(4) yes . . .
C21 C22 C23 110.6(5) yes . . .
C22 C23 C24 113.1(5) yes . . .
N7 C25 C26 115.5(4) yes . . .
C25 C26 C27 111.2(5) yes . . .
C26 C27 C28 111.9(5) yes . . .
N7 C29 C30 116.7(5) yes . . .
C29 C30 C31 109.7(5) yes . . .
C30 C31 C32 111.8(6) yes . . .
N7 C33 C34 116.8(5) yes . . .
C33 C34 C35 109.2(5) yes . . .
C34 C35 C36 111.2(5) yes . . .
C2 C3 H1 120.604 no . . .
C4 C3 H1 120.597 no . . .
C3 C4 H2 119.696 no . . .
C5 C4 H2 119.673 no . . .
C4 C5 H3 121.087 no . . .
C6 C5 H3 121.104 no . . .
N1 C6 H4 118.587 no . . .
C5 C6 H4 118.574 no . . .
C7 C8 H5 119.895 no . . .
C9 C8 H5 119.889 no . . .
C8 C9 H6 120.934 no . . .
C10 C9 H6 120.912 no . . .
C9 C10 H7 120.526 no . . .
C11 C10 H7 120.492 no . . .
N2 C11 H8 118.195 no . . .
C10 C11 H8 118.201 no . . .
C12 C13 H9 120.472 no . . .
C14 C13 H9 120.489 no . . .
C13 C14 H10 120.354 no . . .
C15 C14 H10 120.362 no . . .
C14 C15 H11 120.218 no . . .
C16 C15 H11 120.165 no . . .
N3 C16 H12 119.079 no . . .
C15 C16 H12 119.106 no . . .
C1 C17 H13 109.536 no . . .
C1 C17 H14 109.513 no . . .
C1 C17 H15 109.449 no . . .
H13 C17 H14 109.440 no . . .
H13 C17 H15 109.443 no . . .
H14 C17 H15 109.446 no . . .
N7 C21 H16 108.067 no . . .
N7 C21 H17 108.052 no . . .
C22 C21 H16 107.142 no . . .
C22 C21 H17 107.104 no . . .
H16 C21 H17 109.493 no . . .
C21 C22 H18 108.753 no . . .
C21 C22 H19 108.713 no . . .
C23 C22 H18 109.610 no . . .
C23 C22 H19 109.628 no . . .
H18 C22 H19 109.491 no . . .
C22 C23 H20 108.622 no . . .
C22 C23 H21 108.644 no . . .
C24 C23 H20 108.511 no . . .
C24 C23 H21 108.468 no . . .
H20 C23 H21 109.504 no . . .
C23 C24 H22 109.478 no . . .
C23 C24 H23 109.494 no . . .
C23 C24 H24 109.524 no . . .
H22 C24 H23 109.444 no . . .
H22 C24 H24 109.438 no . . .
H23 C24 H24 109.448 no . . .
N7 C25 H25 108.239 no . . .
N7 C25 H26 108.250 no . . .
C26 C25 H25 107.587 no . . .
C26 C25 H26 107.669 no . . .
H25 C25 H26 109.497 no . . .
C25 C26 H27 109.108 no . . .
C25 C26 H28 109.190 no . . .
C27 C26 H27 108.934 no . . .
C27 C26 H28 108.920 no . . .
H27 C26 H28 109.497 no . . .
C26 C27 H29 108.789 no . . .
C26 C27 H30 108.771 no . . .
C28 C27 H29 108.926 no . . .
C28 C27 H30 108.905 no . . .
H29 C27 H30 109.499 no . . .
C27 C28 H31 109.504 no . . .
C27 C28 H32 109.455 no . . .
C27 C28 H33 109.535 no . . .
H31 C28 H32 109.444 no . . .
H31 C28 H33 109.447 no . . .
H32 C28 H33 109.441 no . . .
N7 C29 H34 107.609 no . . .
N7 C29 H35 107.598 no . . .
C30 C29 H34 107.650 no . . .
C30 C29 H35 107.638 no . . .
H34 C29 H35 109.504 no . . .
C29 C30 H36 109.027 no . . .
C29 C30 H37 109.021 no . . .
C31 C30 H36 109.795 no . . .
C31 C30 H37 109.819 no . . .
H36 C30 H37 109.494 no . . .
C30 C31 H38 108.840 no . . .
C30 C31 H39 108.876 no . . .
C32 C31 H38 108.840 no . . .
C32 C31 H39 108.954 no . . .
H38 C31 H39 109.503 no . . .
C31 C32 H40 109.553 no . . .
C31 C32 H41 109.511 no . . .
C31 C32 H42 109.438 no . . .
H40 C32 H41 109.440 no . . .
H40 C32 H42 109.441 no . . .
H41 C32 H42 109.444 no . . .
N7 C33 H43 107.457 no . . .
N7 C33 H44 107.463 no . . .
C34 C33 H43 107.747 no . . .
C34 C33 H44 107.721 no . . .
H43 C33 H44 109.493 no . . .
C33 C34 H45 109.279 no . . .
C33 C34 H46 109.255 no . . .
C35 C34 H45 109.806 no . . .
C35 C34 H46 109.767 no . . .
H45 C34 H46 109.502 no . . .
C34 C35 H47 109.284 no . . .
C34 C35 H48 109.243 no . . .
C36 C35 H47 108.761 no . . .
C36 C35 H48 108.829 no . . .
H47 C35 H48 109.496 no . . .
C35 C36 H49 109.545 no . . .
C35 C36 H50 109.480 no . . .
C35 C36 H51 109.478 no . . .
H49 C36 H50 109.441 no . . .
H49 C36 H51 109.446 no . . .
H50 C36 H51 109.437 no . . .

loop_
_geom_bond_atom_site_label_1
_geom_bond_atom_site_label_2
_geom_bond_distance
_geom_bond_publ_flag
_geom_bond_site_symmetry_1
_geom_bond_site_symmetry_2
Fe1 N1 1.942(5) yes . .
Fe1 N2 1.943(6) yes . .
Fe1 N3 1.938(4) yes . .
Fe1 N4 1.958(5) yes . .
Fe1 N5 1.946(6) yes . .
Fe1 N6 1.956(4) yes . .
S1 C18 1.648(8) yes . .
S2 C19 1.648(8) yes . .
S3 C20 1.653(5) yes . .
N1 C2 1.355(7) yes . .
N1 C6 1.349(9) yes . .
N2 C7 1.348(7) yes . .
N2 C11 1.345(8) yes . .
N3 C12 1.347(7) yes . .
N3 C16 1.360(6) yes . .
N4 C18 1.160(9) yes . .
N5 C19 1.164(9) yes . .
N6 C20 1.152(6) yes . .
N7 C21 1.518(7) yes . .
N7 C25 1.523(9) yes . .
N7 C29 1.512(6) yes . .
N7 C33 1.521(7) yes . .
C1 C2 1.530(11) yes . .
C1 C7 1.539(9) yes . .
C1 C12 1.544(7) yes . .
C1 C17 1.539(8) yes . .
C2 C3 1.390(8) yes . .
C3 C4 1.383(11) yes . .
C4 C5 1.374(9) yes . .
C5 C6 1.381(9) yes . .
C7 C8 1.394(11) yes . .
C8 C9 1.383(9) yes . .
C9 C10 1.382(9) yes . .
C10 C11 1.370(11) yes . .
C12 C13 1.382(7) yes . .
C13 C14 1.387(7) yes . .
C14 C15 1.361(8) yes . .
C15 C16 1.382(7) yes . .
C21 C22 1.503(10) yes . .
C22 C23 1.518(8) yes . .
C23 C24 1.515(11) yes . .
C25 C26 1.512(9) yes . .
C26 C27 1.509(10) yes . .
C27 C28 1.512(10) yes . .
C29 C30 1.515(9) yes . .
C30 C31 1.526(7) yes . .
C31 C32 1.528(10) yes . .
C33 C34 1.526(7) yes . .
C34 C35 1.535(9) yes . .
C35 C36 1.527(8) yes . .
C3 H1 0.930 no . .
C4 H2 0.930 no . .
C5 H3 0.930 no . .
C6 H4 0.930 no . .
C8 H5 0.930 no . .
C9 H6 0.930 no . .
C10 H7 0.930 no . .
C11 H8 0.930 no . .
C13 H9 0.930 no . .
C14 H10 0.930 no . .
C15 H11 0.930 no . .
C16 H12 0.930 no . .
C17 H13 0.960 no . .
C17 H14 0.960 no . .
C17 H15 0.960 no . .
C21 H16 0.970 no . .
C21 H17 0.970 no . .
C22 H18 0.970 no . .
C22 H19 0.970 no . .
C23 H20 0.970 no . .
C23 H21 0.970 no . .
C24 H22 0.960 no . .
C24 H23 0.960 no . .
C24 H24 0.960 no . .
C25 H25 0.970 no . .
C25 H26 0.970 no . .
C26 H27 0.970 no . .
C26 H28 0.970 no . .
C27 H29 0.970 no . .
C27 H30 0.970 no . .
C28 H31 0.960 no . .
C28 H32 0.960 no . .
C28 H33 0.960 no . .
C29 H34 0.970 no . .
C29 H35 0.970 no . .
C30 H36 0.970 no . .
C30 H37 0.970 no . .
C31 H38 0.970 no . .
C31 H39 0.970 no . .
C32 H40 0.960 no . .
C32 H41 0.960 no . .
C32 H42 0.960 no . .
C33 H43 0.970 no . .
C33 H44 0.970 no . .
C34 H45 0.970 no . .
C34 H46 0.970 no . .
C35 H47 0.970 no . .
C35 H48 0.970 no . .
C36 H49 0.960 no . .
C36 H50 0.960 no . .
C36 H51 0.960 no . .

loop_
_geom_contact_atom_site_label_1
_geom_contact_atom_site_label_2
_geom_contact_distance
_geom_contact_publ_flag
_geom_contact_site_symmetry_1
_geom_contact_site_symmetry_2
Fe1 C1 3.034(6) no . .
N1 C4 2.755(8) no . .
N1 C7 2.922(10) no . .
N1 C12 2.938(8) no . .
N1 C19 3.579(7) no . .
N2 C2 2.924(8) no . .
N2 C9 2.785(10) no . .
N2 C12 2.934(7) no . .
N2 C18 3.461(7) no . .
N3 C2 2.927(7) no . .
N3 C7 2.925(8) no . .
N3 C14 2.771(6) no . .
N3 C19 3.540(10) no . .
N4 C11 2.952(8) no . .
N4 C16 2.987(6) no . .
N5 C6 2.984(6) no . .
N5 C16 2.965(8) no . .
N6 C6 2.963(8) no . .
N6 C11 3.006(10) no . .
C2 C5 2.753(11) no . .
C2 C8 3.596(11) no . .
C3 C6 2.723(9) no . .
C3 C7 3.587(10) no . .
C3 C17 2.835(11) no . .
C6 C19 3.547(7) no . .
C6 C20 3.531(8) no . .
C7 C10 2.737(9) no . .
C8 C11 2.699(8) no . .
C8 C17 2.866(9) no . .
C11 C18 3.321(7) no . .
C11 C20 3.542(10) no . .
C12 C15 2.724(7) no . .
C13 C16 2.722(8) no . .
C13 C17 2.836(7) no . .
C16 C19 3.449(10) no . .
C21 C26 3.091(12) no . .
C21 C34 3.285(7) no . .
C22 C29 2.925(10) no . .
C22 C33 3.148(8) no . .
C25 C30 2.978(6) no . .
C25 C34 2.862(9) no . .
C26 C29 2.981(9) no . .
C26 C30 3.369(7) no . .
C30 C33 3.128(9) no . .
N5 C29 3.557(7) no . .
C9 C20 3.509(8) no . 2_655
C14 C18 3.490(9) no . 2_565
C18 C14 3.490(9) no . 2_565
C18 C26 3.581(8) no . .
C19 C29 3.570(8) no . .
C20 C9 3.509(8) no . 2_655
C20 C26 3.472(8) no . .
C26 C18 3.581(8) no . .
C26 C20 3.472(8) no . .
C29 N5 3.557(7) no . .
C29 C19 3.570(8) no . .
Fe1 H4 2.9051 no . .
Fe1 H8 2.9083 no . .
Fe1 H12 2.9145 no . .
N1 H1 3.2266 no . .
N1 H3 3.2329 no . .
N2 H5 3.2192 no . .
N2 H7 3.2220 no . .
N3 H9 3.2207 no . .
N3 H11 3.2285 no . .
N4 H8 2.5984 no . .
N4 H12 2.6516 no . .
N5 H4 2.6405 no . .
N5 H12 2.6278 no . .
N6 H4 2.6084 no . .
N6 H8 2.6541 no . .
N7 H18 2.7287 no . .
N7 H19 2.8116 no . .
N7 H27 2.8723 no . .
N7 H28 2.6694 no . .
N7 H36 2.8642 no . .
N7 H37 2.7023 no . .
N7 H45 2.8452 no . .
N7 H46 2.7596 no . .
C1 H1 2.7397 no . .
C1 H5 2.7423 no . .
C1 H9 2.7350 no . .
C2 H2 3.2283 no . .
C2 H4 3.1639 no . .
C2 H13 2.7007 no . .
C2 H14 3.3449 no . .
C2 H15 2.6999 no . .
C3 H3 3.2394 no . .
C3 H13 2.7245 no . .
C3 H15 2.7319 no . .
C4 H4 3.1963 no . .
C5 H1 3.2352 no . .
C6 H2 3.2040 no . .
C7 H6 3.2525 no . .
C7 H8 3.1440 no . .
C7 H13 2.7169 no . .
C7 H14 2.7227 no . .
C7 H15 3.3606 no . .
C8 H7 3.2199 no . .
C8 H13 2.7587 no . .
C8 H14 2.7652 no . .
C9 H8 3.2033 no . .
C10 H5 3.2160 no . .
C11 H6 3.2178 no . .
C12 H10 3.2299 no . .
C12 H12 3.1604 no . .
C12 H13 3.3562 no . .
C12 H14 2.7064 no . .
C12 H15 2.7061 no . .
C13 H11 3.2157 no . .
C13 H14 2.7225 no . .
C13 H15 2.7347 no . .
C14 H12 3.2044 no . .
C15 H9 3.2137 no . .
C16 H10 3.2150 no . .
C17 H1 2.4712 no . .
C17 H5 2.4950 no . .
C17 H9 2.4646 no . .
C18 H8 2.8551 no . .
C18 H12 3.2253 no . .
C19 H4 3.1179 no . .
C19 H12 3.0113 no . .
C20 H4 3.0694 no . .
C20 H8 3.0767 no . .
C21 H20 2.6828 no . .
C21 H21 2.6354 no . .
C21 H25 2.5832 no . .
C21 H26 3.3007 no . .
C21 H28 2.7057 no . .
C21 H34 2.6993 no . .
C21 H35 2.5389 no . .
C21 H43 2.5060 no . .
C21 H44 3.2794 no . .
C21 H46 3.0041 no . .
C22 H22 2.7222 no . .
C22 H23 3.3471 no . .
C22 H24 2.7227 no . .
C22 H34 2.6539 no . .
C22 H35 2.9667 no . .
C22 H43 2.6948 no . .
C23 H16 2.6755 no . .
C23 H17 2.5832 no . .
C24 H18 2.7060 no . .
C24 H19 2.7528 no . .
C25 H16 2.7040 no . .
C25 H17 2.5563 no . .
C25 H29 2.6949 no . .
C25 H30 2.6452 no . .
C25 H34 3.3178 no . .
C25 H35 2.7552 no . .
C25 H36 2.7683 no . .
C25 H37 3.0815 no . .
C25 H43 3.2819 no . .
C25 H44 2.8278 no . .
C25 H45 2.6203 no . .
C25 H46 2.9672 no . .
C26 H16 3.4997 no . .
C26 H17 2.6645 no . .
C26 H31 2.6936 no . .
C26 H32 3.3245 no . .
C26 H33 2.6938 no . .
C26 H35 2.7326 no . .
C26 H36 2.8331 no . .
C27 H25 2.5471 no . .
C27 H26 2.7653 no . .
C28 H27 2.6623 no . .
C28 H28 2.7106 no . .
C29 H16 3.2917 no . .
C29 H17 2.7249 no . .
C29 H18 2.5415 no . .
C29 H19 3.2561 no . .
C29 H25 3.3230 no . .
C29 H26 2.7416 no . .
C29 H27 2.7949 no . .
C29 H28 3.0633 no . .
C29 H38 2.6933 no . .
C29 H39 2.6285 no . .
C29 H43 2.7741 no . .
C29 H44 2.4611 no . .
C30 H26 2.7134 no . .
C30 H27 2.8453 no . .
C30 H40 2.7170 no . .
C30 H41 3.3509 no . .
C30 H42 2.7162 no . .
C30 H44 2.6588 no . .
C31 H34 2.5494 no . .
C31 H35 2.7308 no . .
C32 H36 2.6950 no . .
C32 H37 2.7575 no . .
C33 H16 2.5887 no . .
C33 H17 3.3097 no . .
C33 H18 3.4401 no . .
C33 H19 2.8806 no . .
C33 H25 2.7088 no . .
C33 H26 2.5852 no . .
C33 H34 2.5402 no . .
C33 H35 3.2825 no . .
C33 H37 2.7698 no . .
C33 H47 2.7282 no . .
C33 H48 2.6211 no . .
C34 H16 2.9280 no . .
C34 H25 2.5991 no . .
C34 H26 2.8711 no . .
C34 H49 2.7109 no . .
C34 H50 3.3510 no . .
C34 H51 2.7100 no . .
C35 H43 2.5963 no . .
C35 H44 2.6929 no . .
C36 H45 2.6711 no . .
C36 H46 2.7740 no . .
H1 H2 2.3173 no . .
H1 H13 2.2407 no . .
H1 H14 3.4156 no . .
H1 H15 2.2366 no . .
H2 H3 2.3145 no . .
H3 H4 2.3069 no . .
H5 H6 2.3248 no . .
H5 H13 2.2591 no . .
H5 H14 2.2734 no . .
H5 H15 3.4412 no . .
H6 H7 2.3319 no . .
H7 H8 2.2817 no . .
H9 H10 2.3286 no . .
H9 H13 3.4088 no . .
H9 H14 2.2183 no . .
H9 H15 2.2463 no . .
H10 H11 2.2994 no . .
H11 H12 2.3015 no . .
H16 H18 2.7951 no . .
H16 H19 2.2697 no . .
H16 H20 2.5110 no . .
H16 H21 2.9385 no . .
H16 H25 2.4575 no . .
H16 H26 3.5258 no . .
H16 H28 3.1722 no . .
H16 H34 3.5088 no . .
H16 H35 3.4634 no . .
H16 H43 2.5828 no . .
H16 H44 3.5127 no . .
H16 H45 3.4670 no . .
H16 H46 2.3935 no . .
H17 H18 2.3396 no . .
H17 H19 2.7933 no . .
H17 H20 2.8716 no . .
H17 H21 2.3626 no . .
H17 H25 2.7015 no . .
H17 H26 3.4779 no . .
H17 H27 3.2200 no . .
H17 H28 2.0283 no . .
H17 H34 3.1299 no . .
H17 H35 2.4504 no . .
H17 H43 3.4398 no . .
H18 H20 2.8274 no . .
H18 H21 2.3605 no . .
H18 H22 2.9779 no . .
H18 H23 3.5787 no . .
H18 H24 2.5443 no . .
H18 H34 2.1349 no . .
H18 H35 2.4609 no . .
H18 H43 3.0406 no . .
H19 H20 2.3248 no . .
H19 H21 2.8274 no . .
H19 H22 2.5942 no . .
H19 H24 3.0485 no . .
H19 H34 2.8084 no . .
H19 H35 3.5476 no . .
H19 H43 2.1779 no . .
H19 H44 3.5724 no . .
H20 H22 2.3327 no . .
H20 H23 2.3268 no . .
H20 H24 2.8155 no . .
H21 H22 2.8147 no . .
H21 H23 2.3263 no . .
H21 H24 2.3327 no . .
H25 H27 2.7988 no . .
H25 H28 2.4091 no . .
H25 H29 2.3950 no . .
H25 H30 2.7213 no . .
H25 H35 3.5714 no . .
H25 H43 3.4530 no . .
H25 H44 3.2417 no . .
H25 H45 2.3401 no . .
H25 H46 2.4498 no . .
H26 H27 2.2438 no . .
H26 H28 2.8025 no . .
H26 H29 3.1242 no . .
H26 H30 2.5725 no . .
H26 H34 3.5511 no . .
H26 H35 3.1610 no . .
H26 H36 2.4279 no . .
H26 H37 2.6065 no . .
H26 H43 3.5113 no . .
H26 H44 2.6136 no . .
H26 H45 2.3856 no . .
H26 H46 3.2381 no . .
H27 H29 2.8162 no . .
H27 H30 2.3473 no . .
H27 H31 2.9341 no . .
H27 H32 3.5380 no . .
H27 H33 2.4931 no . .
H27 H35 2.4748 no . .
H27 H36 2.1466 no . .
H27 H37 3.4240 no . .
H28 H29 2.3106 no . .
H28 H30 2.8159 no . .
H28 H31 2.5447 no . .
H28 H32 3.5734 no . .
H28 H33 3.0067 no . .
H28 H35 2.5990 no . .
H28 H36 3.3975 no . .
H29 H31 2.3345 no . .
H29 H32 2.3304 no . .
H29 H33 2.8168 no . .
H30 H31 2.8164 no . .
H30 H32 2.3303 no . .
H30 H33 2.3346 no . .
H34 H36 2.8047 no . .
H34 H37 2.3938 no . .
H34 H38 2.3985 no . .
H34 H39 2.7236 no . .
H34 H43 2.5255 no . .
H34 H44 2.5113 no . .
H35 H36 2.2591 no . .
H35 H37 2.8062 no . .
H35 H38 3.0911 no . .
H35 H39 2.5208 no . .
H35 H43 3.5531 no . .
H35 H44 3.3998 no . .
H36 H38 2.8370 no . .
H36 H39 2.3787 no . .
H36 H40 2.9588 no . .
H36 H41 3.5725 no . .
H36 H42 2.5267 no . .
H36 H44 3.2531 no . .
H37 H38 2.3312 no . .
H37 H39 2.8371 no . .
H37 H40 2.5947 no . .
H37 H42 3.0518 no . .
H37 H43 3.3684 no . .
H37 H44 2.0658 no . .
H38 H40 2.3487 no . .
H38 H41 2.3448 no . .
H38 H42 2.8273 no . .
H39 H40 2.8293 no . .
H39 H41 2.3460 no . .
H39 H42 2.3487 no . .
H43 H45 2.8208 no . .
H43 H46 2.3725 no . .
H43 H47 2.4724 no . .
H43 H48 2.7684 no . .
H44 H45 2.3020 no . .
H44 H46 2.8214 no . .
H44 H47 3.0704 no . .
H44 H48 2.4602 no . .
H45 H47 2.8460 no . .
H45 H48 2.4058 no . .
H45 H49 2.9213 no . .
H45 H50 3.5555 no . .
H45 H51 2.4986 no . .
H46 H47 2.3293 no . .
H46 H48 2.8450 no . .
H46 H49 2.6104 no . .
H46 H51 3.0743 no . .
H47 H49 2.3468 no . .
H47 H50 2.3419 no . .
H47 H51 2.8262 no . .
H48 H49 2.8274 no . .
H48 H50 2.3426 no . .
H48 H51 2.3468 no . .
S1 H9 3.0087 no . 2_565
S1 H10 3.1383 no . 2_565
S1 H23 3.0138 no . 1_455
S1 H25 3.2531 no . 2_556
S1 H26 3.4287 no . 2_556
S1 H27 3.1311 no . .
S1 H30 3.4251 no . 2_556
S1 H33 3.2516 no . .
S1 H36 3.1398 no . .
S1 H42 3.0763 no . .
S1 H45 3.0035 no . 2_556
S2 H1 2.8764 no . 2_665
S2 H2 3.4796 no . 2_665
S2 H18 2.9502 no . .
S2 H24 3.1254 no . .
S2 H32 2.9260 no . 1_565
S2 H34 3.4963 no . .
S2 H37 3.0082 no . 2_566
S2 H44 2.8539 no . 2_566
S2 H48 3.1347 no . 2_566
S3 H5 2.9163 no . 2_655
S3 H6 3.3829 no . 2_655
S3 H16 3.0351 no . 2_656
S3 H17 3.2132 no . .
S3 H19 3.1177 no . 2_656
S3 H20 3.1549 no . 2_656
S3 H28 2.9950 no . .
S3 H31 3.1920 no . .
S3 H41 3.4935 no . 1_645
S3 H43 3.4451 no . 2_656
S3 H46 3.0237 no . 2_656
S3 H47 3.1485 no . 2_656
N1 H6 3.2807 no . 2_655
N2 H6 3.5965 no . 2_655
N2 H10 3.2471 no . 2_565
N3 H2 3.1816 no . 2_665
N3 H10 3.5977 no . 2_565
N4 H10 3.1305 no . 2_565
N4 H27 2.9509 no . .
N4 H28 3.5043 no . .
N4 H35 2.9350 no . .
N4 H36 3.3621 no . .
N4 H39 3.0226 no . .
N5 H2 3.2962 no . 2_665
N5 H18 3.1391 no . .
N5 H34 3.5281 no . .
N5 H35 2.7569 no . .
N5 H39 3.3504 no . .
N6 H6 3.0738 no . 2_655
N6 H17 3.1987 no . .
N6 H28 2.7992 no . .
N6 H31 3.5561 no . .
N6 H35 3.3739 no . .
C2 H7 3.2757 no . 2_655
C3 H7 3.0346 no . 2_655
C4 H7 3.3165 no . 2_655
C5 H6 3.5605 no . 2_655
C5 H49 3.1607 no . 2_656
C6 H6 3.2065 no . 2_655
C6 H49 3.5184 no . 2_656
C7 H10 3.5930 no . 2_565
C7 H11 3.2695 no . 2_565
C8 H11 2.9908 no . 2_565
C9 H11 3.3247 no . 2_565
C9 H49 3.3167 no . 1_554
C9 H50 3.4653 no . 1_554
C10 H10 3.5334 no . 2_565
C11 H10 3.1968 no . 2_565
C11 H31 3.5452 no . .
C12 H2 3.4312 no . 2_665
C12 H3 3.2633 no . 2_665
C13 H3 2.8838 no . 2_665
C14 H3 3.2266 no . 2_665
C15 H2 3.3918 no . 2_665
C15 H47 3.4070 no . 2_566
C15 H50 3.3306 no . 2_566
C16 H2 3.1386 no . 2_665
C16 H39 3.4268 no . .
C18 H9 3.1965 no . 2_565
C18 H10 2.8198 no . 2_565
C18 H27 2.6953 no . .
C18 H33 3.3437 no . .
C18 H35 3.3474 no . .
C18 H36 2.9532 no . .
C18 H39 3.0858 no . .
C18 H42 3.4124 no . .
C19 H1 3.1073 no . 2_665
C19 H2 3.0756 no . 2_665
C19 H18 2.7367 no . .
C19 H24 3.4182 no . .
C19 H34 3.2240 no . .
C19 H35 3.0121 no . .
C19 H39 3.4167 no . .
C19 H48 3.5588 no . 2_566
C20 H5 3.1755 no . 2_655
C20 H6 2.8758 no . 2_655
C20 H17 2.9052 no . .
C20 H21 3.4104 no . .
C20 H28 2.5463 no . .
C20 H31 3.1298 no . .
C21 H16 3.4937 no . 2_656
C21 H20 3.0884 no . 2_656
C22 H38 3.3909 no . 2_566
C22 H40 3.3834 no . 2_566
C23 H16 3.1107 no . 2_656
C23 H25 3.1617 no . 2_656
C23 H29 3.3457 no . 2_656
C24 H25 3.5084 no . 2_656
C24 H29 3.0407 no . 2_656
C24 H40 3.4381 no . 2_566
C24 H42 3.4109 no . 1_655
C25 H20 3.2540 no . 2_656
C25 H30 3.2299 no . 2_556
C26 H20 3.4162 no . 2_656
C26 H30 3.3436 no . 2_556
C27 H20 3.4759 no . 2_656
C27 H23 3.5573 no . 2_656
C27 H26 3.1427 no . 2_556
C27 H36 3.1349 no . 2_556
C27 H37 3.4594 no . 2_556
C28 H8 3.2069 no . .
C28 H26 3.2094 no . 2_556
C28 H37 3.2631 no . 2_556
C29 H38 3.5014 no . 2_566
C30 H30 3.0281 no . 2_556
C30 H32 3.3440 no . 2_556
C31 H12 3.4545 no . .
C31 H19 3.3341 no . 2_566
C31 H34 3.5838 no . 2_566
C31 H43 3.1344 no . 2_566
C32 H19 2.9846 no . 2_566
C32 H22 3.4830 no . 2_566
C32 H43 3.5596 no . 2_566
C33 H38 3.0804 no . 2_566
C35 H11 3.2557 no . 2_566
C36 H6 3.2945 no . 1_556
C36 H11 3.4588 no . 2_566
C36 H50 3.5080 no . 2_557
H1 S2 2.8764 no . 2_665
H1 C19 3.1073 no . 2_665
H1 H7 3.2285 no . 2_655
H2 S2 3.4796 no . 2_665
H2 N3 3.1816 no . 2_665
H2 N5 3.2962 no . 2_665
H2 C12 3.4312 no . 2_665
H2 C15 3.3918 no . 2_665
H2 C16 3.1386 no . 2_665
H2 C19 3.0756 no . 2_665
H2 H12 3.4642 no . 2_665
H2 H48 3.2532 no . 1_654
H3 C12 3.2633 no . 2_665
H3 C13 2.8838 no . 2_665
H3 C14 3.2266 no . 2_665
H3 H9 2.9653 no . 2_665
H3 H10 3.5028 no . 2_665
H3 H15 3.2403 no . 2_665
H3 H49 2.8669 no . 2_656
H3 H51 3.5310 no . 2_656
H4 H6 3.4311 no . 2_655
H4 H21 3.0543 no . .
H4 H24 3.4550 no . .
H4 H49 3.4896 no . 2_656
H5 S3 2.9163 no . 2_655
H5 C20 3.1755 no . 2_655
H5 H11 3.1324 no . 2_565
H5 H47 3.4592 no . 1_554
H6 S3 3.3829 no . 2_655
H6 N1 3.2807 no . 2_655
H6 N2 3.5965 no . 2_655
H6 N6 3.0738 no . 2_655
H6 C5 3.5605 no . 2_655
H6 C6 3.2065 no . 2_655
H6 C20 2.8758 no . 2_655
H6 C36 3.2945 no . 1_554
H6 H4 3.4311 no . 2_655
H6 H47 3.3720 no . 1_554
H6 H49 2.6583 no . 1_554
H6 H50 3.1944 no . 1_554
H7 C2 3.2757 no . 2_655
H7 C3 3.0346 no . 2_655
H7 C4 3.3165 no . 2_655
H7 H1 3.2285 no . 2_655
H7 H13 3.4495 no . 2_655
H7 H51 3.5980 no . 2_556
H8 C28 3.2069 no . .
H8 H10 3.4492 no . 2_565
H8 H31 2.7020 no . .
H8 H33 2.8333 no . .
H9 S1 3.0087 no . 2_565
H9 C18 3.1965 no . 2_565
H9 H3 2.9653 no . 2_665
H10 S1 3.1383 no . 2_565
H10 N2 3.2471 no . 2_565
H10 N3 3.5977 no . 2_565
H10 N4 3.1305 no . 2_565
H10 C7 3.5930 no . 2_565
H10 C10 3.5334 no . 2_565
H10 C11 3.1968 no . 2_565
H10 C18 2.8198 no . 2_565
H10 H3 3.5028 no . 2_665
H10 H8 3.4492 no . 2_565
H10 H51 3.5121 no . 1_564
H11 C7 3.2695 no . 2_565
H11 C8 2.9908 no . 2_565
H11 C9 3.3247 no . 2_565
H11 C35 3.2557 no . 2_566
H11 C36 3.4588 no . 2_566
H11 H5 3.1324 no . 2_565
H11 H14 3.3718 no . 2_565
H11 H47 2.6938 no . 2_566
H11 H48 3.2418 no . 2_566
H11 H50 2.8455 no . 2_566
H12 C31 3.4545 no . .
H12 H2 3.4642 no . 2_665
H12 H39 2.5052 no . .
H12 H47 3.4277 no . 2_566
H12 H48 3.3567 no . 2_566
H13 H7 3.4495 no . 2_655
H13 H31 3.1857 no . 2_655
H14 H11 3.3718 no . 2_565
H14 H41 3.0249 no . 2_565
H14 H42 3.3190 no . 2_565
H15 H3 3.2403 no . 2_665
H15 H23 3.4505 no . 2_665
H15 H24 2.9215 no . 2_665
H16 S3 3.0351 no . 2_656
H16 C21 3.4937 no . 2_656
H16 C23 3.1107 no . 2_656
H16 H16 3.0294 no . 2_656
H16 H17 3.1854 no . 2_656
H16 H20 2.5417 no . 2_656
H16 H21 2.8442 no . 2_656
H17 S3 3.2132 no . .
H17 N6 3.1987 no . .
H17 C20 2.9052 no . .
H17 H16 3.1854 no . 2_656
H17 H20 2.8283 no . 2_656
H18 S2 2.9502 no . .
H18 N5 3.1391 no . .
H18 C19 2.7367 no . .
H18 H38 3.2214 no . 2_566
H18 H40 3.3440 no . 2_566
H19 S3 3.1177 no . 2_656
H19 C31 3.3341 no . 2_566
H19 C32 2.9846 no . 2_566
H19 H38 2.7403 no . 2_566
H19 H40 2.6878 no . 2_566
H19 H41 2.6631 no . 2_566
H20 S3 3.1549 no . 2_656
H20 C21 3.0884 no . 2_656
H20 C25 3.2540 no . 2_656
H20 C26 3.4162 no . 2_656
H20 C27 3.4759 no . 2_656
H20 H16 2.5417 no . 2_656
H20 H17 2.8283 no . 2_656
H20 H25 2.5308 no . 2_656
H20 H28 3.0851 no . 2_656
H20 H29 2.7225 no . 2_656
H20 H46 3.5164 no . 2_656
H21 C20 3.4104 no . .
H21 H4 3.0543 no . .
H21 H16 2.8442 no . 2_656
H21 H25 3.1505 no . 2_656
H21 H46 2.9791 no . 2_656
H22 C32 3.4830 no . 2_566
H22 H29 2.7835 no . 2_656
H22 H40 3.5171 no . 1_655
H22 H40 2.7241 no . 2_566
H22 H41 3.4014 no . 2_566
H22 H42 3.2151 no . 1_655
H23 S1 3.0138 no . 1_655
H23 C27 3.5573 no . 2_656
H23 H15 3.4505 no . 2_665
H23 H25 2.9744 no . 2_656
H23 H29 2.6910 no . 2_656
H23 H42 2.8447 no . 1_655
H24 S2 3.1254 no . .
H24 C19 3.4182 no . .
H24 H4 3.4550 no . .
H24 H15 2.9215 no . 2_665
H24 H40 3.4478 no . 2_566
H25 S1 3.2531 no . 2_556
H25 C23 3.1617 no . 2_656
H25 C24 3.5084 no . 2_656
H25 H20 2.5308 no . 2_656
H25 H21 3.1505 no . 2_656
H25 H23 2.9744 no . 2_656
H26 S1 3.4287 no . 2_556
H26 C27 3.1427 no . 2_556
H26 C28 3.2094 no . 2_556
H26 H27 3.4996 no . 2_556
H26 H30 2.4116 no . 2_556
H26 H32 3.2517 no . 2_556
H26 H33 2.7739 no . 2_556
H27 S1 3.1311 no . .
H27 N4 2.9509 no . .
H27 C18 2.6953 no . .
H27 H26 3.4996 no . 2_556
H27 H30 2.8735 no . 2_556
H28 S3 2.9950 no . .
H28 N4 3.5043 no . .
H28 N6 2.7992 no . .
H28 C20 2.5463 no . .
H28 H20 3.0851 no . 2_656
H29 C23 3.3457 no . 2_656
H29 C24 3.0407 no . 2_656
H29 H20 2.7225 no . 2_656
H29 H22 2.7835 no . 2_656
H29 H23 2.6910 no . 2_656
H29 H36 3.3224 no . 2_556
H29 H42 3.3766 no . 2_556
H30 S1 3.4251 no . 2_556
H30 C25 3.2299 no . 2_556
H30 C26 3.3436 no . 2_556
H30 C30 3.0281 no . 2_556
H30 H26 2.4116 no . 2_556
H30 H27 2.8735 no . 2_556
H30 H30 2.9863 no . 2_556
H30 H36 2.3102 no . 2_556
H30 H37 2.9113 no . 2_556
H30 H42 3.5334 no . 2_556
H31 S3 3.1920 no . .
H31 N6 3.5561 no . .
H31 C11 3.5452 no . .
H31 C20 3.1298 no . .
H31 H8 2.7020 no . .
H31 H13 3.1857 no . 2_655
H32 S2 2.9260 no . 1_545
H32 C30 3.3440 no . 2_556
H32 H26 3.2517 no . 2_556
H32 H36 3.2741 no . 2_556
H32 H37 2.5860 no . 2_556
H32 H40 3.3563 no . 2_556
H32 H44 3.4086 no . 2_556
H33 S1 3.2516 no . .
H33 C18 3.3437 no . .
H33 H8 2.8333 no . .
H33 H26 2.7739 no . 2_556
H33 H37 3.4301 no . 2_556
H33 H45 3.0655 no . 2_556
H34 S2 3.4963 no . .
H34 N5 3.5281 no . .
H34 C19 3.2240 no . .
H34 C31 3.5838 no . 2_566
H34 H34 3.4080 no . 2_566
H34 H38 2.6503 no . 2_566
H35 N4 2.9350 no . .
H35 N5 2.7569 no . .
H35 N6 3.3739 no . .
H35 C18 3.3474 no . .
H35 C19 3.0121 no . .
H36 S1 3.1398 no . .
H36 N4 3.3621 no . .
H36 C18 2.9532 no . .
H36 C27 3.1349 no . 2_556
H36 H29 3.3224 no . 2_556
H36 H30 2.3102 no . 2_556
H36 H32 3.2741 no . 2_556
H37 S2 3.0082 no . 2_566
H37 C27 3.4594 no . 2_556
H37 C28 3.2631 no . 2_556
H37 H30 2.9113 no . 2_556
H37 H32 2.5860 no . 2_556
H37 H33 3.4301 no . 2_556
H38 C22 3.3909 no . 2_566
H38 C29 3.5014 no . 2_566
H38 C33 3.0804 no . 2_566
H38 H18 3.2214 no . 2_566
H38 H19 2.7403 no . 2_566
H38 H34 2.6503 no . 2_566
H38 H43 2.3553 no . 2_566
H38 H44 3.0278 no . 2_566
H39 N4 3.0226 no . .
H39 N5 3.3504 no . .
H39 C16 3.4268 no . .
H39 C18 3.0858 no . .
H39 C19 3.4167 no . .
H39 H12 2.5052 no . .
H39 H43 3.2984 no . 2_566
H40 C22 3.3834 no . 2_566
H40 C24 3.4381 no . 2_566
H40 H18 3.3440 no . 2_566
H40 H19 2.6878 no . 2_566
H40 H22 3.5171 no . 1_455
H40 H22 2.7241 no . 2_566
H40 H24 3.4478 no . 2_566
H40 H32 3.3563 no . 2_556
H41 S3 3.4935 no . 1_465
H41 H14 3.0249 no . 2_565
H41 H19 2.6631 no . 2_566
H41 H22 3.4014 no . 2_566
H41 H43 3.1473 no . 2_566
H42 S1 3.0763 no . .
H42 C18 3.4124 no . .
H42 C24 3.4109 no . 1_455
H42 H14 3.3190 no . 2_565
H42 H22 3.2151 no . 1_455
H42 H23 2.8447 no . 1_455
H42 H29 3.3766 no . 2_556
H42 H30 3.5334 no . 2_556
H43 S3 3.4451 no . 2_656
H43 C31 3.1344 no . 2_566
H43 C32 3.5596 no . 2_566
H43 H38 2.3553 no . 2_566
H43 H39 3.2984 no . 2_566
H43 H41 3.1473 no . 2_566
H44 S2 2.8539 no . 2_566
H44 H32 3.4086 no . 2_556
H44 H38 3.0278 no . 2_566
H45 S1 3.0035 no . 2_556
H45 H33 3.0655 no . 2_556
H46 S3 3.0237 no . 2_656
H46 H20 3.5164 no . 2_656
H46 H21 2.9791 no . 2_656
H47 S3 3.1485 no . 2_656
H47 C15 3.4070 no . 2_566
H47 H5 3.4592 no . 1_556
H47 H6 3.3720 no . 1_556
H47 H11 2.6938 no . 2_566
H47 H12 3.4277 no . 2_566
H48 S2 3.1347 no . 2_566
H48 C19 3.5588 no . 2_566
H48 H2 3.2532 no . 1_456
H48 H11 3.2418 no . 2_566
H48 H12 3.3567 no . 2_566
H49 C5 3.1607 no . 2_656
H49 C6 3.5184 no . 2_656
H49 C9 3.3167 no . 1_556
H49 H3 2.8669 no . 2_656
H49 H4 3.4896 no . 2_656
H49 H6 2.6583 no . 1_556
H50 C9 3.4653 no . 1_556
H50 C15 3.3306 no . 2_566
H50 C36 3.5080 no . 2_557
H50 H6 3.1944 no . 1_556
H50 H11 2.8455 no . 2_566
H50 H50 3.0675 no . 2_557
H50 H51 3.1756 no . 2_557
H51 H3 3.5310 no . 2_656
H51 H7 3.5980 no . 2_556
H51 H10 3.5121 no . 1_546
H51 H50 3.1756 no . 2_557

loop_
_geom_torsion_atom_site_label_1
_geom_torsion_atom_site_label_2
_geom_torsion_atom_site_label_3
_geom_torsion_atom_site_label_4
_geom_torsion
_geom_torsion_publ_flag
_geom_torsion_site_symmetry_1
_geom_torsion_site_symmetry_2
_geom_torsion_site_symmetry_3
_geom_torsion_site_symmetry_4
N1 Fe1 N2 C7 -44.0(3) no . . . .
N1 Fe1 N2 C11 136.3(3) no . . . .
N2 Fe1 N1 C2 44.4(3) no . . . .
N2 Fe1 N1 C6 -134.3(3) no . . . .
N1 Fe1 N3 C12 43.7(5) no . . . .
N1 Fe1 N3 C16 -135.7(5) no . . . .
N3 Fe1 N1 C2 -43.9(3) no . . . .
N3 Fe1 N1 C6 137.5(4) no . . . .
N5 Fe1 N1 C2 -133.5(3) no . . . .
N5 Fe1 N1 C6 47.9(3) no . . . .
N6 Fe1 N1 C2 134.7(3) no . . . .
N6 Fe1 N1 C6 -43.9(4) no . . . .
N2 Fe1 N3 C12 -44.7(5) no . . . .
N2 Fe1 N3 C16 136.0(5) no . . . .
N3 Fe1 N2 C7 44.8(3) no . . . .
N3 Fe1 N2 C11 -135.0(3) no . . . .
N4 Fe1 N2 C7 134.7(3) no . . . .
N4 Fe1 N2 C11 -45.1(3) no . . . .
N6 Fe1 N2 C7 -133.9(3) no . . . .
N6 Fe1 N2 C11 46.4(3) no . . . .
N4 Fe1 N3 C12 -133.6(5) no . . . .
N4 Fe1 N3 C16 47.0(5) no . . . .
N5 Fe1 N3 C12 133.3(5) no . . . .
N5 Fe1 N3 C16 -46.1(5) no . . . .
Fe1 N1 C2 C1 0.0(6) no . . . .
Fe1 N1 C2 C3 -179.8(3) no . . . .
Fe1 N1 C6 C5 178.3(3) no . . . .
C2 N1 C6 C5 -0.3(7) no . . . .
C6 N1 C2 C1 178.7(4) no . . . .
C6 N1 C2 C3 -1.1(7) no . . . .
Fe1 N2 C7 C1 -0.8(6) no . . . .
Fe1 N2 C7 C8 -179.9(3) no . . . .
Fe1 N2 C11 C10 179.6(3) no . . . .
C7 N2 C11 C10 -0.1(7) no . . . .
C11 N2 C7 C1 178.9(4) no . . . .
C11 N2 C7 C8 -0.2(7) no . . . .
Fe1 N3 C12 C1 0.4(8) no . . . .
Fe1 N3 C12 C13 179.5(5) no . . . .
Fe1 N3 C16 C15 179.7(5) no . . . .
C12 N3 C16 C15 0.3(10) no . . . .
C16 N3 C12 C1 179.8(6) no . . . .
C16 N3 C12 C13 -1.1(10) no . . . .
C21 N7 C25 C26 -68.0(5) no . . . .
C25 N7 C21 C22 170.2(4) no . . . .
C21 N7 C29 C30 169.3(5) no . . . .
C29 N7 C21 C22 48.8(7) no . . . .
C21 N7 C33 C34 -82.0(6) no . . . .
C33 N7 C21 C22 -69.9(5) no . . . .
C25 N7 C29 C30 49.3(6) no . . . .
C29 N7 C25 C26 52.1(5) no . . . .
C25 N7 C33 C34 37.6(7) no . . . .
C33 N7 C25 C26 171.8(4) no . . . .
C29 N7 C33 C34 158.9(5) no . . . .
C33 N7 C29 C30 -70.9(7) no . . . .
C2 C1 C7 N2 59.6(5) no . . . .
C2 C1 C7 C8 -121.3(5) no . . . .
C7 C1 C2 N1 -59.1(5) no . . . .
C7 C1 C2 C3 120.7(5) no . . . .
C2 C1 C12 N3 -58.9(7) no . . . .
C2 C1 C12 C13 122.0(6) no . . . .
C12 C1 C2 N1 58.7(6) no . . . .
C12 C1 C2 C3 -121.5(5) no . . . .
C17 C1 C2 N1 179.5(4) no . . . .
C17 C1 C2 C3 -0.7(7) no . . . .
C7 C1 C12 N3 58.3(8) no . . . .
C7 C1 C12 C13 -120.8(6) no . . . .
C12 C1 C7 N2 -58.2(7) no . . . .
C12 C1 C7 C8 120.9(5) no . . . .
C17 C1 C7 N2 -179.4(4) no . . . .
C17 C1 C7 C8 -0.3(7) no . . . .
C17 C1 C12 N3 -179.9(6) no . . . .
C17 C1 C12 C13 1.0(10) no . . . .
N1 C2 C3 C4 1.9(8) no . . . .
C1 C2 C3 C4 -177.9(4) no . . . .
C2 C3 C4 C5 -1.3(8) no . . . .
C3 C4 C5 C6 -0.1(8) no . . . .
C4 C5 C6 N1 0.9(8) no . . . .
N2 C7 C8 C9 0.1(8) no . . . .
C1 C7 C8 C9 -179.0(4) no . . . .
C7 C8 C9 C10 0.3(8) no . . . .
C8 C9 C10 C11 -0.5(8) no . . . .
C9 C10 C11 N2 0.4(8) no . . . .
N3 C12 C13 C14 1.2(11) no . . . .
C1 C12 C13 C14 -179.8(6) no . . . .
C12 C13 C14 C15 -0.4(11) no . . . .
C13 C14 C15 C16 -0.3(11) no . . . .
C14 C15 C16 N3 0.4(11) no . . . .
N7 C21 C22 C23 -173.8(4) no . . . .
C21 C22 C23 C24 176.7(5) no . . . .
N7 C25 C26 C27 165.0(4) no . . . .
C25 C26 C27 C28 176.6(5) no . . . .
N7 C29 C30 C31 167.9(5) no . . . .
C29 C30 C31 C32 175.7(5) no . . . .
N7 C33 C34 C35 173.6(5) no . . . .
C33 C34 C35 C36 172.9(5) no . . . .
